data_7001704
loop_
_publ_author_name
'Teo, Peili'
'Koh, L. L.'
'Hor, T. S. Andy'

_publ_section_title
;
 Na+ and Ca2+ ion selective pyridylcarboxylate rings of Pd(II) and
 Pt(II)
;
_journal_issue 29
_journal_name_full 'Dalton Transactions'
_journal_page_first 5637
_journal_paper_doi 10.1039/b821379h
_journal_year 2009
_chemical_formula_sum 'C94 H79 Cl9 F9 N2 Na O13 P4 Pt2 S3'
_chemical_formula_weight 2567.87
_chemical_name_systematic
;
?
;
_space_group_IT_number 9
_symmetry_cell_setting monoclinic
_symmetry_space_group_name_Hall 'C -2yc'
_symmetry_space_group_name_H-M 'C 1 c 1'
_atom_sites_solution_hydrogens geom
_atom_sites_solution_primary direct
_atom_sites_solution_secondary difmap
_audit_creation_method SHELXL-97
_cell_angle_alpha 90.00
_cell_angle_beta 100.375(2)
_cell_angle_gamma 90.00
_cell_formula_units_Z 4
_cell_length_a 49.267(4)
_cell_length_b 11.0373(10)
_cell_length_c 19.4584(16)
_cell_measurement_reflns_used 3414
_cell_measurement_temperature 223(2)
_cell_measurement_theta_max 27.46
_cell_measurement_theta_min 2.21
_cell_volume 10408.0(15)
_computing_cell_refinement 'Bruker SMART'
_computing_data_collection 'Bruker SMART'
_computing_data_reduction 'Bruker SAINT'
_computing_molecular_graphics 'Bruker SHELXTL'
_computing_publication_material 'Bruker SHELXTL'
_computing_structure_refinement 'SHELXL-97 (Sheldrick, 1997)'
_computing_structure_solution 'SHELXS-97 (Sheldrick, 1990)'
_diffrn_ambient_temperature 223(2)
_diffrn_measured_fraction_theta_full 1.000
_diffrn_measured_fraction_theta_max 1.000
_diffrn_measurement_device_type 'CCD area detector'
_diffrn_measurement_method 'phi and omega scans'
_diffrn_radiation_monochromator graphite
_diffrn_radiation_source 'fine-focus sealed tube'
_diffrn_radiation_type MoK\a
_diffrn_radiation_wavelength 0.71073
_diffrn_reflns_av_R_equivalents 0.0678
_diffrn_reflns_av_sigmaI/netI 0.1493
_diffrn_reflns_limit_h_max 56
_diffrn_reflns_limit_h_min -56
_diffrn_reflns_limit_k_max 9
_diffrn_reflns_limit_k_min -12
_diffrn_reflns_limit_l_max 22
_diffrn_reflns_limit_l_min -22
_diffrn_reflns_number 26480
_diffrn_reflns_theta_full 24.00
_diffrn_reflns_theta_max 24.00
_diffrn_reflns_theta_min 1.89
_exptl_absorpt_coefficient_mu 3.117
_exptl_absorpt_correction_T_max 0.7457
_exptl_absorpt_correction_T_min 0.5216
_exptl_absorpt_correction_type multi-scan
_exptl_absorpt_process_details 'Sadabs, (Sheldrick 2001)'
_exptl_crystal_colour COLOURLESS
_exptl_crystal_density_diffrn 1.639
_exptl_crystal_density_meas ?
_exptl_crystal_density_method .
_exptl_crystal_description PLATE
_exptl_crystal_F_000 5080
_exptl_crystal_size_max 0.24
_exptl_crystal_size_mid 0.16
_exptl_crystal_size_min 0.10
_refine_diff_density_max 3.102
_refine_diff_density_min -4.242
_refine_diff_density_rms 0.198
_refine_ls_abs_structure_details 'Flack H D (1983), Acta Cryst. A39, 876-881'
_refine_ls_abs_structure_Flack 0.000(18)
_refine_ls_extinction_method none
_refine_ls_goodness_of_fit_ref 1.092
_refine_ls_hydrogen_treatment constr
_refine_ls_matrix_type full
_refine_ls_number_parameters 555
_refine_ls_number_reflns 15046
_refine_ls_number_restraints 72
_refine_ls_restrained_S_all 1.092
_refine_ls_R_factor_all 0.1050
_refine_ls_R_factor_gt 0.0864
_refine_ls_shift/su_max 0.078
_refine_ls_shift/su_mean 0.008
_refine_ls_structure_factor_coef Fsqd
_refine_ls_weighting_details 'calc w=1/[\s^2^(Fo^2^)+(0.0652P)^2^+134.2917P] where P=(Fo^2^+2Fc^2^)/3'
_refine_ls_weighting_scheme calc
_refine_ls_wR_factor_gt 0.1806
_refine_ls_wR_factor_ref 0.1879
_reflns_number_gt 12229
_reflns_number_total 15046
_reflns_threshold_expression >2sigma(I)
_cod_data_source_file b821379h.txt
_cod_data_source_block 7519
_cod_depositor_comments
;
The following automatic conversions were performed:
'_symmetry_cell_setting' value 'Monoclinic' changed to 'monoclinic'
according to '/home/saulius/struct/CIF-dictionaries/cif_core.dic'
dictionary named 'cif_core.dic' version 2.4.1 from
2010-06-29.

'_exptl_absorpt_correction_type' value 'Multi-scan' changed
to 'multi-scan' according to
'/home/saulius/struct/CIF-dictionaries/cif_core.dic' dictionary named
'cif_core.dic' version 2.4.1 from 2010-06-29.

Automatic conversion script
Id: cif_fix_enum 1527 2010-12-29 10:47:43Z saulius 
;
_cod_original_cell_volume 10407.9(16)
_cod_original_sg_symbol_H-M Cc
_cod_database_code 7001704

loop_
_symmetry_equiv_pos_as_xyz
'x, y, z'
'x, -y, z+1/2'
'x+1/2, y+1/2, z'
'x+1/2, -y+1/2, z+1/2'

loop_
_atom_site_label
_atom_site_type_symbol
_atom_site_fract_x
_atom_site_fract_y
_atom_site_fract_z
_atom_site_U_iso_or_equiv
_atom_site_adp_type
_atom_site_occupancy
_atom_site_symmetry_multiplicity
_atom_site_calc_flag
_atom_site_refinement_flags
_atom_site_disorder_assembly
_atom_site_disorder_group
Pt1 Pt 0.227248(16) 0.41872(6) 0.29224(3) 0.0233(2) Uani 1 1 d . . .
Pt2 Pt 0.403978(16) 0.51598(5) 0.30747(3) 0.01738(18) Uani 1 1 d . . .
Na1 Na 0.32211(15) 0.4824(7) 0.4171(4) 0.0314(18) Uani 1 1 d . . .
P1 P 0.20189(11) 0.2873(5) 0.3443(3) 0.0292(12) Uani 1 1 d . . .
P2 P 0.19866(11) 0.5787(5) 0.2910(3) 0.0314(13) Uani 1 1 d . . .
P3 P 0.43102(10) 0.3515(5) 0.3138(3) 0.0203(11) Uani 1 1 d . . .
P4 P 0.43875(10) 0.6464(4) 0.3501(2) 0.0200(11) Uani 1 1 d . . .
N1 N 0.2536(3) 0.5151(13) 0.2427(8) 0.026(4) Uani 1 1 d . . .
N2 N 0.3693(3) 0.4155(13) 0.2640(8) 0.023(4) Uani 1 1 d . . .
O1 O 0.2537(3) 0.2706(12) 0.2873(7) 0.033(4) Uani 1 1 d . . .
O2 O 0.2896(3) 0.3574(12) 0.3544(6) 0.028(3) Uani 1 1 d . . .
O3 O 0.3784(3) 0.6666(12) 0.2935(7) 0.028(3) Uani 1 1 d . . .
O4 O 0.3453(3) 0.5926(11) 0.3494(7) 0.034(3) Uani 1 1 d . . .
C1 C 0.2712(4) 0.6027(17) 0.2740(10) 0.022(4) Uiso 1 1 d . . .
H1 H 0.2701 0.6236 0.3202 0.027 Uiso 1 1 calc R . .
C2 C 0.2898(4) 0.6609(18) 0.2449(10) 0.025(5) Uiso 1 1 d . . .
C3 C 0.2912(5) 0.633(2) 0.1756(11) 0.044(6) Uiso 1 1 d . . .
H3 H 0.3027 0.6786 0.1519 0.052 Uiso 1 1 calc R . .
C4 C 0.2761(4) 0.5420(17) 0.1423(10) 0.025(5) Uiso 1 1 d . . .
H4 H 0.2783 0.5189 0.0971 0.030 Uiso 1 1 calc R . .
C5 C 0.2569(4) 0.482(2) 0.1759(10) 0.036(5) Uiso 1 1 d . . .
H5 H 0.2462 0.4182 0.1528 0.043 Uiso 1 1 calc R . .
C6 C 0.3063(4) 0.7631(18) 0.2838(10) 0.029(5) Uiso 1 1 d . . .
H6A H 0.3055 0.7549 0.3335 0.035 Uiso 1 1 calc R . .
H6B H 0.2973 0.8397 0.2677 0.035 Uiso 1 1 calc R . .
C7 C 0.3365(4) 0.7715(18) 0.2765(10) 0.029(5) Uiso 1 1 d . . .
H7A H 0.3444 0.8465 0.2986 0.035 Uiso 1 1 calc R . .
H7B H 0.3377 0.7753 0.2268 0.035 Uiso 1 1 calc R . .
C8 C 0.3540(4) 0.6612(19) 0.3107(10) 0.030(5) Uiso 1 1 d . . .
C9 C 0.3575(4) 0.3339(17) 0.2999(9) 0.022(4) Uiso 1 1 d . . .
H9 H 0.3656 0.3212 0.3468 0.026 Uiso 1 1 calc R . .
C10 C 0.3350(4) 0.2688(16) 0.2744(9) 0.018(4) Uiso 1 1 d . . .
C11 C 0.3236(4) 0.2890(17) 0.2055(9) 0.028(5) Uiso 1 1 d . . .
H11 H 0.3085 0.2414 0.1844 0.033 Uiso 1 1 calc R . .
C12 C 0.3339(4) 0.3796(18) 0.1654(11) 0.034(5) Uiso 1 1 d . . .
H12 H 0.3254 0.3986 0.1195 0.041 Uiso 1 1 calc R . .
C13 C 0.3584(4) 0.4401(19) 0.1999(10) 0.032(5) Uiso 1 1 d . . .
H13 H 0.3668 0.4987 0.1755 0.038 Uiso 1 1 calc R . .
C14 C 0.3241(4) 0.171(2) 0.3215(11) 0.036(5) Uiso 1 1 d . . .
H14A H 0.3326 0.0926 0.3141 0.043 Uiso 1 1 calc R . .
H14B H 0.3301 0.1930 0.3706 0.043 Uiso 1 1 calc R . .
C15 C 0.2937(4) 0.1567(19) 0.3071(11) 0.033(5) Uiso 1 1 d . . .
H15A H 0.2883 0.0958 0.3387 0.040 Uiso 1 1 calc R . .
H15B H 0.2877 0.1281 0.2591 0.040 Uiso 1 1 calc R . .
C16 C 0.2793(4) 0.2772(18) 0.3170(10) 0.025(5) Uiso 1 1 d . . .
C17 C 0.3233(8) 0.818(3) 0.498(2) 0.086(10) Uiso 1 1 d . . .
C18 C 0.3549(6) 0.182(3) 0.5417(14) 0.054(7) Uiso 1 1 d . . .
C19 C 0.0618(7) 0.319(3) 0.8860(10) 0.123(15) Uiso 1 1 d D . .
C1A C 0.22584(6) 0.2086(3) 0.4124(2) 0.037(5) Uiso 1 1 d G . .
C2A C 0.22081(7) 0.0884(3) 0.4274(2) 0.046(6) Uiso 1 1 d G . .
H2A H 0.2053 0.0482 0.4023 0.056 Uiso 1 1 calc R . .
C3A C 0.23868(7) 0.0277(3) 0.4795(2) 0.069(8) Uiso 1 1 d G . .
H3A H 0.2353 -0.0535 0.4897 0.083 Uiso 1 1 calc R . .
C4A C 0.26158(7) 0.0872(4) 0.5167(2) 0.061(7) Uiso 1 1 d G . .
H4A H 0.2737 0.0461 0.5519 0.073 Uiso 1 1 calc R . .
C5A C 0.26661(7) 0.2073(3) 0.50164(18) 0.085(10) Uiso 1 1 d G . .
H5A H 0.2821 0.2475 0.5268 0.102 Uiso 1 1 calc R . .
C6A C 0.24874(6) 0.2681(3) 0.44949(18) 0.036(5) Uiso 1 1 d G . .
H6A1 H 0.2521 0.3493 0.4393 0.043 Uiso 1 1 calc R . .
C1B C 0.18575(6) 0.1749(3) 0.2813(2) 0.033(5) Uiso 1 1 d G . .
C2B C 0.16484(6) 0.1007(4) 0.2966(2) 0.059(7) Uiso 1 1 d G . .
H2B H 0.1594 0.1061 0.3404 0.071 Uiso 1 1 calc R . .
C3B C 0.15198(7) 0.0184(4) 0.2471(3) 0.064(7) Uiso 1 1 d G . .
H3B H 0.1378 -0.0318 0.2575 0.077 Uiso 1 1 calc R . .
C4B C 0.16002(7) 0.0104(4) 0.1824(3) 0.054(6) Uiso 1 1 d G . .
H4B H 0.1513 -0.0452 0.1489 0.064 Uiso 1 1 calc R . .
C5B C 0.18093(6) 0.0847(4) 0.1671(2) 0.032(5) Uiso 1 1 d G . .
H5B H 0.1864 0.0793 0.1233 0.038 Uiso 1 1 calc R . .
C6B C 0.19380(6) 0.1669(3) 0.2165(2) 0.036(5) Uiso 1 1 d G . .
H6B1 H 0.2079 0.2171 0.2062 0.043 Uiso 1 1 calc R . .
C1C C 0.17407(6) 0.3386(4) 0.3882(2) 0.036(5) Uiso 1 1 d G . .
C2C C 0.17946(6) 0.3549(4) 0.4602(2) 0.042(6) Uiso 1 1 d G . .
H2C H 0.1974 0.3422 0.4855 0.051 Uiso 1 1 calc R . .
C3C C 0.15838(7) 0.3900(4) 0.4947(2) 0.070(8) Uiso 1 1 d G . .
H3C H 0.1620 0.4011 0.5434 0.084 Uiso 1 1 calc R . .
C4C C 0.13192(6) 0.4088(4) 0.4573(2) 0.063(7) Uiso 1 1 d G . .
H4C H 0.1177 0.4325 0.4806 0.076 Uiso 1 1 calc R . .
C5C C 0.12653(6) 0.3924(4) 0.3853(2) 0.043(6) Uiso 1 1 d G . .
H5C H 0.1086 0.4051 0.3599 0.052 Uiso 1 1 calc R . .
C6C C 0.14760(6) 0.3573(4) 0.3507(2) 0.034(5) Uiso 1 1 d G . .
H6C H 0.1440 0.3463 0.3020 0.041 Uiso 1 1 calc R . .
C1D C 0.16655(6) 0.5637(4) 0.2319(2) 0.032(5) Uiso 1 1 d G . .
C2D C 0.14778(6) 0.6589(4) 0.2252(2) 0.048(6) Uiso 1 1 d G . .
H2D H 0.1519 0.7294 0.2521 0.058 Uiso 1 1 calc R . .
C3D C 0.12289(6) 0.6496(4) 0.1788(2) 0.067(8) Uiso 1 1 d G . .
H3D H 0.1102 0.7140 0.1743 0.080 Uiso 1 1 calc R . .
C4D C 0.11677(6) 0.5453(5) 0.1390(2) 0.061(7) Uiso 1 1 d G . .
H4D H 0.0999 0.5391 0.1076 0.073 Uiso 1 1 calc R . .
C5D C 0.13555(6) 0.4501(4) 0.1457(2) 0.055(7) Uiso 1 1 d G . .
H5D H 0.1314 0.3796 0.1188 0.066 Uiso 1 1 calc R . .
C6D C 0.16044(6) 0.4594(4) 0.1922(2) 0.038(5) Uiso 1 1 d G . .
H6D H 0.1731 0.3950 0.1967 0.045 Uiso 1 1 calc R . .
C1E C 0.21328(6) 0.7133(3) 0.2564(2) 0.020(4) Uiso 1 1 d G . .
C2E C 0.22491(6) 0.8085(3) 0.2983(2) 0.060(7) Uiso 1 1 d G . .
H2E H 0.2252 0.8064 0.3468 0.072 Uiso 1 1 calc R . .
C3E C 0.23610(7) 0.9070(3) 0.2687(2) 0.041(6) Uiso 1 1 d G . .
H3E H 0.2440 0.9714 0.2971 0.049 Uiso 1 1 calc R . .
C4E C 0.23568(7) 0.9102(3) 0.1971(2) 0.047(6) Uiso 1 1 d G . .
H4E H 0.2432 0.9768 0.1771 0.056 Uiso 1 1 calc R . .
C5E C 0.22405(6) 0.8150(4) 0.1551(2) 0.044(6) Uiso 1 1 d G . .
H5E H 0.2238 0.8171 0.1067 0.053 Uiso 1 1 calc R . .
C6E C 0.21286(6) 0.7165(3) 0.1848(2) 0.038(5) Uiso 1 1 d G . .
H6E H 0.2050 0.6521 0.1564 0.046 Uiso 1 1 calc R . .
C1F C 0.19407(6) 0.6228(3) 0.3778(2) 0.027(4) Uiso 1 1 d G . .
C2F C 0.16855(6) 0.6527(4) 0.3940(2) 0.041(6) Uiso 1 1 d G . .
H2F H 0.1526 0.6496 0.3593 0.049 Uiso 1 1 calc R . .
C3F C 0.16660(7) 0.6871(4) 0.4617(2) 0.060(7) Uiso 1 1 d G . .
H3F H 0.1493 0.7073 0.4727 0.072 Uiso 1 1 calc R . .
C4F C 0.19016(7) 0.6916(4) 0.5131(2) 0.064(8) Uiso 1 1 d G . .
H4F H 0.1888 0.7149 0.5588 0.077 Uiso 1 1 calc R . .
C5F C 0.21568(7) 0.6618(4) 0.4968(2) 0.059(7) Uiso 1 1 d G . .
H5F H 0.2316 0.6649 0.5316 0.070 Uiso 1 1 calc R . .
C6F C 0.21763(6) 0.6274(3) 0.42915(19) 0.031(5) Uiso 1 1 d G . .
H6F H 0.2349 0.6072 0.4182 0.037 Uiso 1 1 calc R . .
C1G C 0.41126(6) 0.2136(3) 0.28547(19) 0.029(5) Uiso 1 1 d G . .
C2G C 0.40855(6) 0.1207(3) 0.3320(2) 0.029(5) Uiso 1 1 d G . .
H2G H 0.4169 0.1278 0.3792 0.035 Uiso 1 1 calc R . .
C3G C 0.39356(7) 0.0174(3) 0.3086(2) 0.043(6) Uiso 1 1 d G . .
H3G H 0.3917 -0.0454 0.3401 0.052 Uiso 1 1 calc R . .
C4G C 0.38126(7) 0.0070(3) 0.2388(2) 0.049(6) Uiso 1 1 d G . .
H4G H 0.3711 -0.0629 0.2230 0.058 Uiso 1 1 calc R . .
C5G C 0.38397(7) 0.0999(3) 0.1922(2) 0.034(5) Uiso 1 1 d G . .
H5G H 0.3757 0.0929 0.1450 0.040 Uiso 1 1 calc R . .
C6G C 0.39896(6) 0.2032(3) 0.21560(19) 0.032(5) Uiso 1 1 d G . .
H6G H 0.4008 0.2661 0.1841 0.038 Uiso 1 1 calc R . .
C1H C 0.44797(6) 0.3189(3) 0.40125(19) 0.021(4) Uiso 1 1 d G . .
C2H C 0.47493(6) 0.2770(3) 0.4190(2) 0.035(5) Uiso 1 1 d G . .
H2H H 0.4858 0.2682 0.3844 0.041 Uiso 1 1 calc R . .
C3H C 0.48576(6) 0.2482(4) 0.4881(2) 0.044(6) Uiso 1 1 d G . .
H3H H 0.5040 0.2199 0.5001 0.053 Uiso 1 1 calc R . .
C4H C 0.46964(6) 0.2613(4) 0.5393(2) 0.042(6) Uiso 1 1 d G . .
H4H H 0.4770 0.2418 0.5860 0.050 Uiso 1 1 calc R . .
C5H C 0.44268(6) 0.3032(4) 0.52154(18) 0.033(5) Uiso 1 1 d G . .
H5H H 0.4318 0.3120 0.5562 0.040 Uiso 1 1 calc R . .
C6H C 0.43184(6) 0.3320(3) 0.45251(17) 0.034(5) Uiso 1 1 d G . .
H6H H 0.4136 0.3603 0.4405 0.040 Uiso 1 1 calc R . .
C1I C 0.45451(6) 0.3500(3) 0.25129(19) 0.022(4) Uiso 1 1 d G . .
C2I C 0.47246(6) 0.2533(4) 0.2496(2) 0.035(5) Uiso 1 1 d G . .
H2I H 0.4733 0.1905 0.2825 0.041 Uiso 1 1 calc R . .
C3I C 0.48916(7) 0.2495(4) 0.1992(2) 0.053(6) Uiso 1 1 d G . .
H3I H 0.5013 0.1841 0.1980 0.064 Uiso 1 1 calc R . .
C4I C 0.48792(7) 0.3423(4) 0.1505(2) 0.051(6) Uiso 1 1 d G . .
H4I H 0.4992 0.3398 0.1164 0.061 Uiso 1 1 calc R . .
C5I C 0.46998(7) 0.4390(4) 0.1522(2) 0.049(6) Uiso 1 1 d G . .
H5I H 0.4691 0.5019 0.1192 0.059 Uiso 1 1 calc R . .
C6I C 0.45328(6) 0.4429(4) 0.20258(19) 0.032(5) Uiso 1 1 d G . .
H6I H 0.4411 0.5083 0.2037 0.039 Uiso 1 1 calc R . .
C1K C 0.47331(6) 0.5912(3) 0.38921(19) 0.025(4) Uiso 1 1 d G . .
C2K C 0.49170(6) 0.5671(3) 0.3445(2) 0.028(5) Uiso 1 1 d G . .
H2K H 0.4862 0.5786 0.2961 0.034 Uiso 1 1 calc R . .
C3K C 0.51816(6) 0.5261(4) 0.3713(2) 0.038(5) Uiso 1 1 d G . .
H3K H 0.5306 0.5098 0.3411 0.046 Uiso 1 1 calc R . .
C4K C 0.52624(6) 0.5091(4) 0.4429(2) 0.039(5) Uiso 1 1 d G . .
H4K H 0.5441 0.4813 0.4610 0.046 Uiso 1 1 calc R . .
C5K C 0.50785(6) 0.5332(4) 0.4876(2) 0.039(5) Uiso 1 1 d G . .
H5K H 0.5133 0.5217 0.5360 0.047 Uiso 1 1 calc R . .
C6K C 0.48139(6) 0.5742(4) 0.46075(19) 0.038(5) Uiso 1 1 d G . .
H6K H 0.4690 0.5905 0.4910 0.045 Uiso 1 1 calc R . .
C1L C 0.44558(6) 0.7550(3) 0.2852(2) 0.018(4) Uiso 1 1 d G . .
C2L C 0.46918(6) 0.8264(3) 0.2989(2) 0.030(5) Uiso 1 1 d G . .
H2L H 0.4818 0.8165 0.3409 0.036 Uiso 1 1 calc R . .
C3L C 0.47416(7) 0.9123(4) 0.2504(3) 0.045(6) Uiso 1 1 d G . .
H3L H 0.4901 0.9605 0.2597 0.054 Uiso 1 1 calc R . .
C4L C 0.45553(7) 0.9268(4) 0.1882(3) 0.042(6) Uiso 1 1 d G . .
H4L H 0.4589 0.9849 0.1555 0.050 Uiso 1 1 calc R . .
C5L C 0.43192(7) 0.8555(4) 0.1745(2) 0.029(5) Uiso 1 1 d G . .
H5L H 0.4193 0.8653 0.1325 0.035 Uiso 1 1 calc R . .
C6L C 0.42694(6) 0.7696(3) 0.2230(2) 0.028(5) Uiso 1 1 d G . .
H6L H 0.4110 0.7214 0.2138 0.033 Uiso 1 1 calc R . .
C1M C 0.42798(6) 0.7304(3) 0.42301(19) 0.031(5) Uiso 1 1 d G . .
C2M C 0.43745(6) 0.8478(3) 0.4381(2) 0.029(5) Uiso 1 1 d G . .
H2M H 0.4482 0.8864 0.4092 0.035 Uiso 1 1 calc R . .
C3M C 0.43105(7) 0.9080(3) 0.4958(2) 0.042(6) Uiso 1 1 d G . .
H3M H 0.4375 0.9874 0.5060 0.051 Uiso 1 1 calc R . .
C4M C 0.41517(7) 0.8510(4) 0.5385(2) 0.058(7) Uiso 1 1 d G . .
H4M H 0.4108 0.8917 0.5775 0.070 Uiso 1 1 calc R . .
C5M C 0.40569(6) 0.7336(3) 0.52341(18) 0.065(8) Uiso 1 1 d G . .
H5M H 0.3950 0.6950 0.5523 0.078 Uiso 1 1 calc R . .
C6M C 0.41209(6) 0.6734(3) 0.46568(17) 0.045(6) Uiso 1 1 d G . .
H6M H 0.4057 0.5940 0.4555 0.053 Uiso 1 1 calc R . .
Cl7 Cl 0.0010(2) 0.4083(12) 0.5204(9) 0.165(6) Uani 1 1 d D . .
Cl8 Cl 0.0359(5) 0.5056(17) 0.6445(11) 0.269(12) Uani 1 1 d D . .
Cl9 Cl 0.0496(2) 0.2886(10) 0.5835(8) 0.143(5) Uani 1 1 d D . .
F1 F 0.3328(4) 0.851(2) 0.4457(9) 0.109(7) Uani 1 1 d U . .
F2 F 0.3431(4) 0.752(3) 0.5335(12) 0.143(10) Uani 1 1 d U . .
F3 F 0.3253(6) 0.900(2) 0.5443(11) 0.149(10) Uani 1 1 d U . .
F4 F 0.3338(4) 0.1531(15) 0.4945(9) 0.085(5) Uani 1 1 d U . .
F5 F 0.3750(5) 0.1239(17) 0.5255(11) 0.116(8) Uani 1 1 d U . .
F6 F 0.3524(5) 0.1464(17) 0.5998(8) 0.119(8) Uani 1 1 d U . .
F7 F 0.0760(8) 0.379(3) 0.8466(17) 0.24(2) Uani 1 1 d D . .
F8 F 0.0367(6) 0.363(3) 0.8748(13) 0.159(11) Uani 1 1 d D . .
F9 F 0.0582(7) 0.209(2) 0.8602(11) 0.185(15) Uani 1 1 d D . .
O5 O 0.2739(4) 0.809(2) 0.4360(9) 0.089(7) Uani 1 1 d . . .
O6 O 0.2972(5) 0.6230(16) 0.4569(15) 0.109(9) Uani 1 1 d . . .
O7 O 0.2833(4) 0.737(2) 0.5486(9) 0.087(8) Uani 1 1 d . . .
O8 O 0.3344(4) 0.3946(17) 0.5538(11) 0.074(6) Uani 1 1 d . . .
O9 O 0.3632(3) 0.3697(15) 0.4698(8) 0.051(4) Uani 1 1 d . . .
O10 O 0.3834(3) 0.3753(18) 0.5887(8) 0.064(6) Uani 1 1 d . . .
O11 O 0.0784(5) 0.4372(16) 0.9966(13) 0.110(9) Uani 1 1 d DU . .
O12 O 0.1017(4) 0.258(2) 0.9816(19) 0.148(11) Uani 1 1 d DU . .
O13 O 0.0555(5) 0.252(3) 1.0072(15) 0.149(11) Uani 1 1 d DU . .
S1 S 0.29090(12) 0.7390(5) 0.4841(3) 0.0390(14) Uani 1 1 d . . .
S2 S 0.35940(12) 0.3472(5) 0.5395(3) 0.0373(14) Uani 1 1 d . . .
S3 S 0.07567(18) 0.3123(8) 0.9779(5) 0.081(3) Uani 1 1 d D . .
C1S C 0.1155(4) 0.014(2) 0.4694(9) 0.073(9) Uiso 1 1 d D . .
H1S H 0.1105 -0.0712 0.4780 0.088 Uiso 1 1 calc R . .
C2S C 0.0595(4) 0.158(2) 0.1553(15) 0.137(16) Uiso 1 1 d D . .
H2S H 0.0572 0.1816 0.1055 0.164 Uiso 1 1 calc R . .
C3S C 0.0355(5) 0.433(2) 0.5614(13) 0.137(16) Uiso 1 1 d D . .
H3S H 0.0461 0.4790 0.5314 0.165 Uiso 1 1 calc R . .
Cl1 Cl 0.1005(2) 0.0600(11) 0.3830(5) 0.126(4) Uani 1 1 d D . .
Cl2 Cl 0.1024(3) 0.1156(14) 0.5272(8) 0.163(6) Uani 1 1 d D . .
Cl3 Cl 0.15166(18) 0.0323(10) 0.4850(5) 0.103(3) Uani 1 1 d D . .
Cl4 Cl 0.0302(3) 0.179(2) 0.1943(10) 0.234(10) Uani 1 1 d D . .
Cl5 Cl 0.0879(3) 0.2214(14) 0.2101(9) 0.191(8) Uani 1 1 d D . .
Cl6 Cl 0.0651(7) -0.0023(18) 0.1730(14) 0.314(14) Uani 1 1 d D . .

loop_
_atom_site_aniso_label
_atom_site_aniso_U_11
_atom_site_aniso_U_22
_atom_site_aniso_U_33
_atom_site_aniso_U_23
_atom_site_aniso_U_13
_atom_site_aniso_U_12
Pt1 0.0157(4) 0.0237(5) 0.0301(4) -0.0017(4) 0.0031(3) -0.0012(4)
Pt2 0.0183(4) 0.0127(4) 0.0210(3) 0.0005(4) 0.0032(3) -0.0004(4)
Na1 0.026(4) 0.030(4) 0.037(4) 0.001(4) 0.002(3) -0.002(4)
P1 0.026(3) 0.017(3) 0.045(3) 0.000(2) 0.004(3) 0.004(2)
P2 0.023(3) 0.023(3) 0.046(3) -0.006(3) 0.000(3) -0.002(3)
P3 0.020(3) 0.016(3) 0.025(3) 0.004(2) 0.005(2) 0.001(2)
P4 0.021(3) 0.018(3) 0.018(2) 0.001(2) -0.003(2) 0.001(2)
N1 0.032(10) 0.015(8) 0.026(8) -0.004(7) -0.007(7) 0.002(7)
N2 0.019(8) 0.009(8) 0.034(9) -0.002(7) -0.011(7) -0.001(7)
O1 0.046(10) 0.017(7) 0.041(8) 0.004(7) 0.022(7) 0.003(7)
O2 0.033(8) 0.028(8) 0.021(7) -0.004(6) 0.004(6) -0.001(6)
O3 0.018(8) 0.017(7) 0.048(9) -0.019(7) 0.007(7) -0.002(6)
O4 0.046(9) 0.007(7) 0.052(9) 0.010(7) 0.022(7) 0.002(6)
Cl7 0.065(6) 0.141(11) 0.265(16) 0.063(11) -0.032(9) -0.009(7)
Cl8 0.40(3) 0.191(17) 0.26(2) -0.107(15) 0.18(2) -0.176(19)
Cl9 0.072(6) 0.081(7) 0.263(15) 0.012(9) -0.003(8) 0.004(5)
F1 0.111(14) 0.139(17) 0.067(10) 0.010(11) -0.008(10) -0.067(13)
F2 0.059(12) 0.24(3) 0.119(15) 0.079(17) -0.005(12) -0.041(15)
F3 0.22(3) 0.14(2) 0.091(13) -0.071(14) 0.037(15) -0.093(19)
F4 0.096(12) 0.067(11) 0.096(12) -0.002(10) 0.028(10) -0.020(10)
F5 0.137(17) 0.073(12) 0.122(15) -0.023(11) -0.016(13) 0.052(12)
F6 0.22(2) 0.085(13) 0.043(9) 0.029(9) 0.005(12) -0.015(14)
F7 0.28(4) 0.28(4) 0.20(3) -0.09(3) 0.09(3) -0.22(4)
F8 0.17(3) 0.16(2) 0.122(18) 0.003(18) -0.035(18) -0.05(2)
F9 0.32(4) 0.13(2) 0.100(16) -0.042(15) 0.03(2) -0.16(3)
O5 0.059(12) 0.15(2) 0.046(10) 0.024(12) -0.020(10) 0.019(13)
O6 0.113(18) 0.034(11) 0.21(3) -0.044(14) 0.108(19) -0.031(11)
O7 0.064(14) 0.14(2) 0.043(11) -0.022(12) -0.023(10) 0.028(14)
O8 0.048(11) 0.074(14) 0.105(15) 0.026(12) 0.025(11) 0.016(10)
O9 0.039(9) 0.051(10) 0.059(10) -0.008(9) -0.002(8) 0.001(8)
O10 0.045(10) 0.095(15) 0.044(9) -0.015(10) -0.014(8) 0.032(10)
O11 0.115(19) 0.093(17) 0.119(18) -0.051(15) 0.017(15) -0.025(14)
O12 0.072(15) 0.13(2) 0.26(3) -0.07(2) 0.063(18) -0.011(15)
O13 0.12(2) 0.19(2) 0.14(2) 0.002(19) 0.029(17) -0.07(2)
S1 0.045(4) 0.029(3) 0.041(3) -0.004(3) 0.002(3) 0.006(3)
S2 0.037(3) 0.047(4) 0.027(3) 0.001(3) 0.004(2) 0.011(3)
S3 0.062(5) 0.067(5) 0.116(7) -0.020(5) 0.024(5) -0.025(4)
Cl1 0.109(8) 0.166(11) 0.110(7) 0.045(7) 0.035(6) -0.012(8)
Cl2 0.110(9) 0.178(13) 0.207(14) -0.056(11) 0.043(10) 0.024(9)
Cl3 0.075(6) 0.150(9) 0.088(6) 0.035(6) 0.022(5) 0.006(6)
Cl4 0.125(11) 0.33(2) 0.267(19) 0.148(19) 0.080(13) 0.037(14)
Cl5 0.120(10) 0.163(13) 0.253(17) 0.046(12) -0.067(11) -0.067(9)
Cl6 0.45(4) 0.176(19) 0.31(3) -0.075(19) 0.04(3) -0.08(2)

loop_
_atom_type_symbol
_atom_type_description
_atom_type_scat_dispersion_real
_atom_type_scat_dispersion_imag
_atom_type_scat_source
C C 0.0033 0.0016 'International Tables Vol C Tables 4.2.6.8 and 6.1.1.4'
H H 0.0000 0.0000 'International Tables Vol C Tables 4.2.6.8 and 6.1.1.4'
N N 0.0061 0.0033 'International Tables Vol C Tables 4.2.6.8 and 6.1.1.4'
O O 0.0106 0.0060 'International Tables Vol C Tables 4.2.6.8 and 6.1.1.4'
F F 0.0171 0.0103 'International Tables Vol C Tables 4.2.6.8 and 6.1.1.4'
P P 0.1023 0.0942 'International Tables Vol C Tables 4.2.6.8 and 6.1.1.4'
S S 0.1246 0.1234 'International Tables Vol C Tables 4.2.6.8 and 6.1.1.4'
Pt Pt -1.7033 8.3905 'International Tables Vol C Tables 4.2.6.8 and 6.1.1.4'
Na Na 0.0362 0.0249 'International Tables Vol C Tables 4.2.6.8 and 6.1.1.4'
Cl Cl 0.1484 0.1585 'International Tables Vol C Tables 4.2.6.8 and 6.1.1.4'

loop_
_geom_angle_atom_site_label_1
_geom_angle_atom_site_label_2
_geom_angle_atom_site_label_3
_geom_angle
_geom_angle_site_symmetry_1
_geom_angle_site_symmetry_3
_geom_angle_publ_flag
N1 Pt1 O1 86.1(6) . . ?
N1 Pt1 P2 92.1(4) . . ?
O1 Pt1 P2 176.8(4) . . ?
N1 Pt1 P1 171.4(4) . . ?
O1 Pt1 P1 85.4(4) . . ?
P2 Pt1 P1 96.4(2) . . ?
O3 Pt2 N2 86.5(5) . . ?
O3 Pt2 P3 175.7(4) . . ?
N2 Pt2 P3 91.6(4) . . ?
O3 Pt2 P4 86.6(4) . . ?
N2 Pt2 P4 172.9(4) . . ?
P3 Pt2 P4 95.25(18) . . ?
O6 Na1 O4 101.5(7) . . ?
O6 Na1 O2 103.4(8) . . ?
O4 Na1 O2 113.2(6) . . ?
O6 Na1 O9 133.1(9) . . ?
O4 Na1 O9 92.9(6) . . ?
O2 Na1 O9 111.3(6) . . ?
O6 Na1 O8 87.0(9) . . ?
O4 Na1 O8 134.4(6) . . ?
O2 Na1 O8 108.0(6) . . ?
O9 Na1 O8 53.3(6) . . ?
O6 Na1 S2 110.9(8) . . ?
O4 Na1 S2 114.5(5) . . ?
O2 Na1 S2 112.2(4) . . ?
O9 Na1 S2 26.3(4) . . ?
O8 Na1 S2 27.0(4) . . ?
C1B P1 C1A 108.1(3) . . ?
C1B P1 C1C 104.6(3) . . ?
C1A P1 C1C 104.5(3) . . ?
C1B P1 Pt1 110.0(3) . . ?
C1A P1 Pt1 107.0(3) . . ?
C1C P1 Pt1 122.0(3) . . ?
C1D P2 C1F 112.3(3) . . ?
C1D P2 C1E 101.5(3) . . ?
C1F P2 C1E 104.4(3) . . ?
C1D P2 Pt1 114.4(3) . . ?
C1F P2 Pt1 112.6(3) . . ?
C1E P2 Pt1 110.6(3) . . ?
C1H P3 C1I 112.9(3) . . ?
C1H P3 C1G 104.4(3) . . ?
C1I P3 C1G 99.1(3) . . ?
C1H P3 Pt2 112.6(3) . . ?
C1I P3 Pt2 114.4(3) . . ?
C1G P3 Pt2 112.1(3) . . ?
C1L P4 C1K 103.5(3) . . ?
C1L P4 C1M 108.5(3) . . ?
C1K P4 C1M 102.8(3) . . ?
C1L P4 Pt2 112.7(2) . . ?
C1K P4 Pt2 121.4(3) . . ?
C1M P4 Pt2 107.2(2) . . ?
C1 N1 C5 115.7(17) . . ?
C1 N1 Pt1 124.2(12) . . ?
C5 N1 Pt1 119.5(13) . . ?
C13 N2 C9 120.2(16) . . ?
C13 N2 Pt2 116.4(13) . . ?
C9 N2 Pt2 123.3(12) . . ?
C16 O1 Pt1 119.9(13) . . ?
C16 O2 Na1 161.4(13) . . ?
C8 O3 Pt2 119.7(13) . . ?
C8 O4 Na1 169.8(15) . . ?
C2 C1 N1 125.7(17) . . ?
C1 C2 C3 117.6(19) . . ?
C1 C2 C6 119.8(17) . . ?
C3 C2 C6 122.3(19) . . ?
C4 C3 C2 121(2) . . ?
C3 C4 C5 119.2(19) . . ?
N1 C5 C4 120.6(19) . . ?
C2 C6 C7 116.4(17) . . ?
C6 C7 C8 112.6(16) . . ?
O4 C8 O3 130(2) . . ?
O4 C8 C7 121.8(19) . . ?
O3 C8 C7 108.4(17) . . ?
N2 C9 C10 125.3(17) . . ?
C9 C10 C11 116.0(17) . . ?
C9 C10 C14 120.0(16) . . ?
C11 C10 C14 123.9(16) . . ?
C10 C11 C12 121.8(18) . . ?
C11 C12 C13 115.3(18) . . ?
N2 C13 C12 121.2(19) . . ?
C15 C14 C10 113.6(17) . . ?
C14 C15 C16 111.1(18) . . ?
O2 C16 O1 126.0(19) . . ?
O2 C16 C15 124.0(18) . . ?
O1 C16 C15 109.3(17) . . ?
F1 C17 F3 112(3) . . ?
F1 C17 F2 104(3) . . ?
F3 C17 F2 94(3) . . ?
F1 C17 S1 118(3) . . ?
F3 C17 S1 114(3) . . ?
F2 C17 S1 112(3) . . ?
F6 C18 F5 106(3) . . ?
F6 C18 F4 112(3) . . ?
F5 C18 F4 105(2) . . ?
F6 C18 S2 112(2) . . ?
F5 C18 S2 113(2) . . ?
F4 C18 S2 108.2(19) . . ?
F8 C19 F7 108(3) . . ?
F8 C19 F9 103(3) . . ?
F7 C19 F9 107(3) . . ?
F8 C19 S3 111.2(19) . . ?
F7 C19 S3 117(3) . . ?
F9 C19 S3 110.1(19) . . ?
C2A C1A C6A 120.0 . . ?
C2A C1A P1 119.32(19) . . ?
C6A C1A P1 120.67(19) . . ?
C1A C2A C3A 120.0 . . ?
C2A C3A C4A 120.0 . . ?
C5A C4A C3A 120.0 . . ?
C4A C5A C6A 120.0 . . ?
C5A C6A C1A 120.0 . . ?
C2B C1B C6B 120.0 . . ?
C2B C1B P1 120.5(2) . . ?
C6B C1B P1 119.5(2) . . ?
C1B C2B C3B 120.0 . . ?
C2B C3B C4B 120.0 . . ?
C5B C4B C3B 120.0 . . ?
C4B C5B C6B 120.0 . . ?
C5B C6B C1B 120.0 . . ?
C2C C1C C6C 120.0 . . ?
C2C C1C P1 119.1(2) . . ?
C6C C1C P1 120.8(2) . . ?
C1C C2C C3C 120.0 . . ?
C4C C3C C2C 120.0 . . ?
C3C C4C C5C 120.0 . . ?
C6C C5C C4C 120.0 . . ?
C5C C6C C1C 120.0 . . ?
C6D C1D C2D 120.0 . . ?
C6D C1D P2 120.8(2) . . ?
C2D C1D P2 119.2(2) . . ?
C3D C2D C1D 120.0 . . ?
C2D C3D C4D 120.0 . . ?
C3D C4D C5D 120.0 . . ?
C6D C5D C4D 120.0 . . ?
C5D C6D C1D 120.0 . . ?
C2E C1E C6E 120.0 . . ?
C2E C1E P2 123.0(2) . . ?
C6E C1E P2 117.0(2) . . ?
C3E C2E C1E 120.0 . . ?
C4E C3E C2E 120.0 . . ?
C3E C4E C5E 120.0 . . ?
C6E C5E C4E 120.0 . . ?
C5E C6E C1E 120.0 . . ?
C6F C1F C2F 120.0 . . ?
C6F C1F P2 116.89(19) . . ?
C2F C1F P2 123.11(19) . . ?
C3F C2F C1F 120.0 . . ?
C4F C3F C2F 120.0 . . ?
C3F C4F C5F 120.0 . . ?
C6F C5F C4F 120.0 . . ?
C1F C6F C5F 120.0 . . ?
C2G C1G C6G 120.0 . . ?
C2G C1G P3 121.60(19) . . ?
C6G C1G P3 118.40(19) . . ?
C3G C2G C1G 120.0 . . ?
C2G C3G C4G 120.0 . . ?
C3G C4G C5G 120.0 . . ?
C6G C5G C4G 120.0 . . ?
C5G C6G C1G 120.0 . . ?
C2H C1H C6H 120.0 . . ?
C2H C1H P3 124.32(19) . . ?
C6H C1H P3 115.60(19) . . ?
C1H C2H C3H 120.0 . . ?
C2H C3H C4H 120.0 . . ?
C5H C4H C3H 120.0 . . ?
C6H C5H C4H 120.0 . . ?
C5H C6H C1H 120.0 . . ?
C6I C1I C2I 120.0 . . ?
C6I C1I P3 119.52(18) . . ?
C2I C1I P3 120.38(18) . . ?
C3I C2I C1I 120.0 . . ?
C2I C3I C4I 120.0 . . ?
C3I C4I C5I 120.0 . . ?
C6I C5I C4I 120.0 . . ?
C5I C6I C1I 120.0 . . ?
C2K C1K C6K 120.0 . . ?
C2K C1K P4 117.61(19) . . ?
C6K C1K P4 122.39(19) . . ?
C3K C2K C1K 120.0 . . ?
C2K C3K C4K 120.0 . . ?
C5K C4K C3K 120.0 . . ?
C4K C5K C6K 120.0 . . ?
C1K C6K C5K 120.0 . . ?
C2L C1L C6L 120.0 . . ?
C2L C1L P4 119.60(17) . . ?
C6L C1L P4 120.37(17) . . ?
C1L C2L C3L 120.0 . . ?
C4L C3L C2L 120.0 . . ?
C3L C4L C5L 120.0 . . ?
C4L C5L C6L 120.0 . . ?
C5L C6L C1L 120.0 . . ?
C2M C1M C6M 120.0 . . ?
C2M C1M P4 119.78(18) . . ?
C6M C1M P4 120.06(18) . . ?
C1M C2M C3M 120.0 . . ?
C2M C3M C4M 120.0 . . ?
C5M C4M C3M 120.0 . . ?
C6M C5M C4M 120.0 . . ?
C5M C6M C1M 120.0 . . ?
S1 O6 Na1 157.7(14) . . ?
S2 O8 Na1 89.2(9) . . ?
S2 O9 Na1 104.4(9) . . ?
O7 S1 O5 113.5(13) . . ?
O7 S1 O6 115.7(15) . . ?
O5 S1 O6 113.2(16) . . ?
O7 S1 C17 104.2(15) . . ?
O5 S1 C17 104.5(16) . . ?
O6 S1 C17 104.1(15) . . ?
O10 S2 O8 115.9(11) . . ?
O10 S2 O9 111.8(11) . . ?
O8 S2 O9 113.1(11) . . ?
O10 S2 C18 106.9(12) . . ?
O8 S2 C18 104.4(12) . . ?
O9 S2 C18 103.4(11) . . ?
O10 S2 Na1 135.9(9) . . ?
O8 S2 Na1 63.8(8) . . ?
O9 S2 Na1 49.3(7) . . ?
C18 S2 Na1 115.9(9) . . ?
O13 S3 O12 119(2) . . ?
O13 S3 O11 113.3(19) . . ?
O12 S3 O11 110.7(16) . . ?
O13 S3 C19 104.7(16) . . ?
O12 S3 C19 104.4(19) . . ?
O11 S3 C19 102.5(15) . . ?
Cl3 C1S Cl1 111.2(12) . . ?
Cl3 C1S Cl2 106.5(12) . . ?
Cl1 C1S Cl2 106.1(13) . . ?
Cl5 C2S Cl4 108.3(16) . . ?
Cl5 C2S Cl6 101.4(15) . . ?
Cl4 C2S Cl6 98.8(19) . . ?
Cl9 C3S Cl7 106.1(13) . . ?
Cl9 C3S Cl8 104.1(15) . . ?
Cl7 C3S Cl8 109.2(17) . . ?

loop_
_geom_bond_atom_site_label_1
_geom_bond_atom_site_label_2
_geom_bond_distance
_geom_bond_site_symmetry_2
_geom_bond_publ_flag
Pt1 N1 2.049(16) . ?
Pt1 O1 2.104(14) . ?
Pt1 P2 2.256(6) . ?
Pt1 P1 2.269(6) . ?
Pt2 O3 2.075(13) . ?
Pt2 N2 2.086(14) . ?
Pt2 P3 2.242(5) . ?
Pt2 P4 2.277(5) . ?
Na1 O6 2.20(2) . ?
Na1 O4 2.251(15) . ?
Na1 O2 2.291(15) . ?
Na1 O9 2.438(17) . ?
Na1 O8 2.79(2) . ?
Na1 S2 3.114(9) . ?
P1 C1B 1.823(6) . ?
P1 C1A 1.827(6) . ?
P1 C1C 1.829(6) . ?
P2 C1D 1.788(6) . ?
P2 C1F 1.809(7) . ?
P2 C1E 1.832(7) . ?
P3 C1H 1.792(6) . ?
P3 C1I 1.823(6) . ?
P3 C1G 1.837(6) . ?
P4 C1L 1.816(6) . ?
P4 C1K 1.840(6) . ?
P4 C1M 1.851(6) . ?
N1 C1 1.37(2) . ?
N1 C5 1.39(3) . ?
N2 C13 1.29(2) . ?
N2 C9 1.34(2) . ?
O1 C16 1.29(2) . ?
O2 C16 1.20(2) . ?
O3 C8 1.31(2) . ?
O4 C8 1.20(2) . ?
C1 C2 1.33(3) . ?
C2 C3 1.39(3) . ?
C2 C6 1.51(3) . ?
C3 C4 1.34(3) . ?
C4 C5 1.41(3) . ?
C6 C7 1.52(3) . ?
C7 C8 1.57(3) . ?
C9 C10 1.34(2) . ?
C10 C11 1.38(2) . ?
C10 C14 1.57(3) . ?
C11 C12 1.42(3) . ?
C12 C13 1.44(3) . ?
C14 C15 1.48(3) . ?
C15 C16 1.54(3) . ?
C17 F1 1.25(4) . ?
C17 F3 1.26(4) . ?
C17 F2 1.30(4) . ?
C17 S1 1.80(4) . ?
C18 F6 1.23(3) . ?
C18 F5 1.27(3) . ?
C18 F4 1.30(3) . ?
C18 S2 1.84(3) . ?
C19 F8 1.306(18) . ?
C19 F7 1.307(18) . ?
C19 F9 1.312(19) . ?
C19 S3 1.798(18) . ?
C1A C2A 1.3900 . ?
C1A C6A 1.3900 . ?
C2A C3A 1.3900 . ?
C3A C4A 1.3900 . ?
C4A C5A 1.3900 . ?
C5A C6A 1.3900 . ?
C1B C2B 1.3899 . ?
C1B C6B 1.3900 . ?
C2B C3B 1.3900 . ?
C3B C4B 1.3900 . ?
C4B C5B 1.3899 . ?
C5B C6B 1.3900 . ?
C1C C2C 1.3900 . ?
C1C C6C 1.3901 . ?
C2C C3C 1.3901 . ?
C3C C4C 1.3900 . ?
C4C C5C 1.3900 . ?
C5C C6C 1.3899 . ?
C1D C6D 1.3900 . ?
C1D C2D 1.3900 . ?
C2D C3D 1.3900 . ?
C3D C4D 1.3900 . ?
C4D C5D 1.3900 . ?
C5D C6D 1.3900 . ?
C1E C2E 1.3900 . ?
C1E C6E 1.3900 . ?
C2E C3E 1.3900 . ?
C3E C4E 1.3900 . ?
C4E C5E 1.3900 . ?
C5E C6E 1.3900 . ?
C1F C6F 1.3900 . ?
C1F C2F 1.3901 . ?
C2F C3F 1.3900 . ?
C3F C4F 1.3899 . ?
C4F C5F 1.3901 . ?
C5F C6F 1.3900 . ?
C1G C2G 1.3900 . ?
C1G C6G 1.3900 . ?
C2G C3G 1.3900 . ?
C3G C4G 1.3900 . ?
C4G C5G 1.3900 . ?
C5G C6G 1.3900 . ?
C1H C2H 1.3900 . ?
C1H C6H 1.3900 . ?
C2H C3H 1.3900 . ?
C3H C4H 1.3900 . ?
C4H C5H 1.3900 . ?
C5H C6H 1.3899 . ?
C1I C6I 1.3900 . ?
C1I C2I 1.3900 . ?
C2I C3I 1.3900 . ?
C3I C4I 1.3900 . ?
C4I C5I 1.3900 . ?
C5I C6I 1.3899 . ?
C1K C2K 1.3900 . ?
C1K C6K 1.3900 . ?
C2K C3K 1.3900 . ?
C3K C4K 1.3900 . ?
C4K C5K 1.3900 . ?
C5K C6K 1.3901 . ?
C1L C2L 1.3900 . ?
C1L C6L 1.3901 . ?
C2L C3L 1.3900 . ?
C3L C4L 1.3900 . ?
C4L C5L 1.3900 . ?
C5L C6L 1.3900 . ?
C1M C2M 1.3900 . ?
C1M C6M 1.3901 . ?
C2M C3M 1.3900 . ?
C3M C4M 1.3901 . ?
C4M C5M 1.3900 . ?
C5M C6M 1.3899 . ?
Cl7 C3S 1.762(19) . ?
Cl8 C3S 1.803(19) . ?
Cl9 C3S 1.762(19) . ?
O5 S1 1.376(18) . ?
O6 S1 1.440(18) . ?
O7 S1 1.37(2) . ?
O8 S2 1.414(19) . ?
O9 S2 1.423(17) . ?
O10 S2 1.415(16) . ?
O11 S3 1.425(15) . ?
O12 S3 1.407(16) . ?
O13 S3 1.398(16) . ?
C1S Cl3 1.764(17) . ?
C1S Cl1 1.784(17) . ?
C1S Cl2 1.793(17) . ?
C2S Cl5 1.746(18) . ?
C2S Cl4 1.762(19) . ?
C2S Cl6 1.813(19) . ?
